data_4337899
loop_
_publ_author_name
'Chambers, Geoffrey M.'
'Mitra, Joyee'
'Rauchfuss, Thomas B.'
'Stein, Matthias'

_publ_section_title
;
 Ni(I)/Ru(II) Model for the Ni-L State of the [NiFe]Hydrogenases:
 Synthesis, Spectroscopy, and Reactivity.
;
_journal_issue 8
_journal_name_full 'Inorganic chemistry'
_journal_page_first 4243
_journal_page_last 4249
_journal_paper_doi 10.1021/ic500389p
_journal_volume 53
_journal_year 2014
_chemical_formula_moiety 'C32 H12 B F24, C39 H43 Ni P2 Ru S2'
_chemical_formula_sum 'C71 H55 B F24 Ni P2 Ru S2'
_chemical_formula_weight 1660.80
_chemical_name_systematic
;
? 
;
_space_group_crystal_system monoclinic
_space_group_IT_number 14
_space_group_name_Hall '-P 2yn'
_space_group_name_H-M_alt 'P 1 21/n 1'
_symmetry_space_group_name_Hall '-P 2yn'
_symmetry_space_group_name_H-M 'P 1 21/n 1'
_atom_sites_solution_hydrogens geom
_atom_sites_solution_primary direct
_atom_sites_solution_secondary difmap
_audit_creation_date 2014-01-13
_audit_creation_method SHELXL-97
_audit_update_record
;
? 
;
_cell_angle_alpha 90.00
_cell_angle_beta 96.940(3)
_cell_angle_gamma 90.00
_cell_formula_units_Z 4
_cell_length_a 11.9100(9)
_cell_length_b 16.8607(11)
_cell_length_c 34.616(3)
_cell_measurement_reflns_used 0
_cell_measurement_temperature 100
_cell_measurement_theta_max 0.000
_cell_measurement_theta_min 0.000
_cell_volume 6900.3(9)
_computing_cell_refinement 'SAINT V7.68A (Bruker, 2005)'
_computing_data_collection 'APEX2 V2013.2-0 (Bruker, 2013)'
_computing_data_reduction 'SAINT v8.27A (Bruker, 2012)'
_computing_molecular_graphics 'Olex2 (Dolomanov et al., 2009)'
_computing_publication_material 'Olex2 (Dolomanov et al., 2009)'
_computing_structure_refinement 'XL (Sheldrick, 2008)'
_computing_structure_solution 'SHELXTL V6.12 (Bruker, 2005)'
_diffrn_ambient_temperature 100.0
_diffrn_measured_fraction_theta_full 0.997
_diffrn_measured_fraction_theta_max 0.997
_diffrn_measurement_device 'Bruker Kappa/ApexII CCD'
_diffrn_measurement_method 'profile data from \f and \w scans'
_diffrn_radiation_monochromator 'multilayer optics''
_diffrn_radiation_type MoK\a
_diffrn_radiation_wavelength 0.71073
_diffrn_reflns_av_R_equivalents 0.0794
_diffrn_reflns_av_unetI/netI 0.0476
_diffrn_reflns_limit_h_max 14
_diffrn_reflns_limit_h_min -14
_diffrn_reflns_limit_k_max 20
_diffrn_reflns_limit_k_min -20
_diffrn_reflns_limit_l_max 42
_diffrn_reflns_limit_l_min -42
_diffrn_reflns_number 102997
_diffrn_reflns_theta_full 25.74
_diffrn_reflns_theta_max 25.74
_diffrn_reflns_theta_min 2.10
_diffrn_source 'fine-focus sealed tube'
_exptl_absorpt_coefficient_mu 0.706
_exptl_absorpt_correction_T_max 1.0000
_exptl_absorpt_correction_T_min 0.8402
_exptl_absorpt_correction_type multi-scan
_exptl_absorpt_process_details
'SADABS-2008/1 (Bruker,2008) was used for absorption correction. wR2(int) was 0.0775 before and 0.0703 after correction. The Ratio of minimum to maximum transmission is 0.8402. The \l/2 correction factor is 0.0015.'
_exptl_crystal_colour green
_exptl_crystal_colour_primary green
_exptl_crystal_density_diffrn 1.599
_exptl_crystal_density_method 'not measured'
_exptl_crystal_description prism
_exptl_crystal_F_000 3344
_exptl_crystal_size_max 0.146
_exptl_crystal_size_mid 0.09
_exptl_crystal_size_min 0.052
_refine_diff_density_max 1.902
_refine_diff_density_min -0.700
_refine_diff_density_rms 0.076
_refine_ls_extinction_method none
_refine_ls_goodness_of_fit_ref 1.028
_refine_ls_hydrogen_treatment mixed
_refine_ls_matrix_type full
_refine_ls_number_parameters 1102
_refine_ls_number_reflns 13163
_refine_ls_number_restraints 1915
_refine_ls_restrained_S_all 1.057
_refine_ls_R_factor_all 0.0669
_refine_ls_R_factor_gt 0.0433
_refine_ls_shift/su_max 0.004
_refine_ls_shift/su_mean 0.000
_refine_ls_structure_factor_coef Fsqd
_refine_ls_weighting_details 'calc w=1/[\s^2^(Fo^2^)+(0.0315P)^2^+12.9763P] where P=(Fo^2^+2Fc^2^)/3'
_refine_ls_weighting_scheme calc
_refine_ls_wR_factor_gt 0.0880
_refine_ls_wR_factor_ref 0.0966
_reflns_number_gt 10180
_reflns_number_total 13163
_reflns_threshold_expression >2sigma(I)
_cod_data_source_file ic500389p_si_002.cif
_cod_data_source_block mo_uiuc_b82x_0m
_cod_depositor_comments 'Adding full bibliography for 4337898--4337899.cif.'
_cod_database_code 4337899
_olex2_refinement_description
;
1. Fixed Uiso
 At 1.2 times of:
  All C(H) groups, All C(H,H) groups, All S(H) groups
 At 1.5 times of:
  All C(H,H,H) groups
2. Restrained distances
 C5-C8B \\sim C5-C8A
 with sigma of 0.01
 C32-C27 \\sim C31-C29 \\sim C16-C13 \\sim C24-C21 \\sim C7-C3 \\sim C8A-C5
 \\sim C8B-C5 \\sim C15A-C11 \\sim C15B-C11 \\sim C23-C19
 with sigma of 0.01
 F13A-F14A \\sim F13A-F15A \\sim F14A-F15A \\sim F13B-F14B \\sim F13B-F15B
 \\sim F14B-F15B \\sim F19A-F20A \\sim F19A-F21A \\sim F20A-F21A 
 \\sim F19B-F20B \\sim F19B-F21B \\sim F20B-F21B \\sim F7A-F8A
 \\sim F7A-F9A \\sim F8A-F9A \\sim F1A-F2A \\sim F1A-F3A \\sim F2A-F3A 
 \\sim F1B-F2B \\sim F1B-F3B \\sim F2B-F3B
 \\sim F4-F5 \\sim F4-F6 \\sim F5-F6 \\sim F7A-F8A \\sim F7A-F9A \\sim F8A-F9A
 \\sim F7B-F8B \\sim F7B-F9B \\sim F8B-F9B \\sim F10-F11 \\sim F10-F12 
 \\sim F11-F12 \\sim F16-F17 \\sim F16-F18
 \\sim F17-F18 \\sim F22A-F24A \\sim F22A-F23A \\sim F23A-F24A \\sim F22B-F23B
 \\sim F22B-F24B \\sim F23B-F24B
 with sigma of 0.01
 F13A-C32 \\sim F13B-C32 \\sim F15A-C32 \\sim F15B-C32 \\sim F14A-C32 
 \\sim F14B-C32 \\sim F8A-C15A \\sim F9A-C15A \\sim F7A-C15A \\sim F8B-C15B
 \\sim F9B-C15B \\sim F7B-C15B \\sim F12-C16 \\sim F11-C16 \\sim F10-C16 
 \\sim F3A-C8A \\sim F1A-C8A \\sim F2A-C8A \\sim F3B-C8B \\sim F1B-C8B
 \\sim F2B-C8B \\sim F19A-C24 \\sim F19B-C24 \\sim F20A-C24 \\sim F20B-C24 
 \\sim F21A-C24 \\sim F21B-C24 \\sim F22A-C23 \\sim F24A-C23 \\sim F23B-C23
 \\sim F18-C31 \\sim F17-C31 \\sim F16-C31 \\sim F6-C7 \\sim F5-C7
 \\sim F4-C7 \\sim F22B-C23 \\sim F23B-C23 \\sim F24B-C23
 with sigma of 0.01
 C43B-C44B \\sim C43A-C44A
 with sigma of 0.01
 Ru1-C43B \\sim Ru1-C43A
 with sigma of 0.01
 S1-C43B \\sim S2-C43A
 with sigma of 0.01
 S2-C43A \\sim S1-C43B
 with sigma of 0.01
 C45A-C44A \\sim C45B-C44B
 with sigma of 0.01
 S1-C45A \\sim S2-C45B
 with sigma of 0.01
3. Rigid bond restraints
 C43A, C44A, C44B, C43B, C45A, C45B, C44A, C44B
 with sigma for 1-2 distances of 0.01 and sigma for 1-3 distances of 0.01
4. Uiso/Uaniso restraints and constraints
F1A \\sim F1B \\sim F2A \\sim F2B \\sim F3A \\sim F3B \\sim F4 \\sim F5 \\sim
F6 \\sim F7A \\sim F7B \\sim F8A \\sim F8B \\sim F9A \\sim F9B \\sim F10 \\sim
F11 \\sim F12 \\sim F13A \\sim F13B \\sim F14A \\sim F14B \\sim F15A \\sim F15B
\\sim F16 \\sim F17 \\sim F18 \\sim F19A \\sim F19B \\sim F20A \\sim F20B \\sim
F21A \\sim F21B \\sim F22A \\sim F24A \\sim F23B \\sim F24B \\sim F23A \\sim
F22B: within 1.7A with sigma of 0.01 and sigma for terminal atoms of 0.01
C44B \\sim C44A \\sim C43B \\sim C43A \\sim C44A \\sim C44B \\sim C45A \\sim
C45B: within 1.7A with sigma of 0.01 and sigma for terminal atoms of 0.02
Uanis(F1A) \\sim Ueq, Uanis(F1B) \\sim Ueq, Uanis(F2A) \\sim Ueq, Uanis(F2B)
\\sim Ueq, Uanis(F3A) \\sim Ueq, Uanis(F3B) \\sim Ueq, Uanis(F4) \\sim Ueq,
Uanis(F5) \\sim Ueq, Uanis(F6) \\sim Ueq, Uanis(F7A) \\sim Ueq, Uanis(F7B)
\\sim Ueq, Uanis(F8A) \\sim Ueq, Uanis(F8B) \\sim Ueq, Uanis(F9A) \\sim Ueq,
Uanis(F9B) \\sim Ueq, Uanis(F10) \\sim Ueq, Uanis(F11) \\sim Ueq, Uanis(F12)
\\sim Ueq, Uanis(F13A) \\sim Ueq, Uanis(F13B) \\sim Ueq, Uanis(F14A) \\sim Ueq,
Uanis(F14B) \\sim Ueq, Uanis(F15A) \\sim Ueq, Uanis(F15B) \\sim Ueq, Uanis(F16)
\\sim Ueq, Uanis(F17) \\sim Ueq, Uanis(F18) \\sim Ueq, Uanis(F19A) \\sim Ueq,
Uanis(F19B) \\sim Ueq, Uanis(F20A) \\sim Ueq, Uanis(F20B) \\sim Ueq,
Uanis(F21A) \\sim Ueq, Uanis(F21B) \\sim Ueq, Uanis(F22A) \\sim Ueq,
Uanis(F24A) \\sim Ueq, Uanis(F23B) \\sim Ueq, Uanis(F24B) \\sim Ueq,
Uanis(F23A) \\sim Ueq, Uanis(F22B) \\sim Ueq: with sigma of 0.01 and sigma for
terminal atoms of 0.01
Uanis(C8A) = Uanis(C8B)
Uanis(C15A) = Uanis(C15B)
5. Others
 1*[Sof(F13A)+Sof(F14A)+Sof(F15A)]+1*[Sof(F13B)+Sof(F14B)+Sof(F15B)]=1 with
 esd of 0.0001
 Sof(F13A)=Sof(F14A)=Sof(F15A)=FVAR(1)
 Sof(F19B)=Sof(F20B)=Sof(F21B)=1-FVAR(2)
 Sof(F19A)=Sof(F20A)=Sof(F21A)=FVAR(2)
 Sof(C43B)=Sof(C44B)=Sof(H44C)=Sof(H44D)=Sof(C45B)=Sof(H45C)=Sof(H45D)=
 Sof(H43B)=1-FVAR(3)
 Sof(C43A)=Sof(H43A)=Sof(C44A)=Sof(H44A)=Sof(H44B)=Sof(C45A)=Sof(H45A)=
 Sof(H45B)=FVAR(3)
 Sof(F13B)=Sof(F14B)=Sof(F15B)=FVAR(4)
 Sof(C8B)=Sof(F1B)=Sof(F2B)=Sof(F3B)=1-FVAR(5)
 Sof(C8A)=Sof(F1A)=Sof(F2A)=Sof(F3A)=FVAR(5)
 Sof(C15B)=Sof(F7B)=Sof(F8B)=Sof(F9B)=Sof(F23B)=Sof(F24B)=Sof(F22B)=1-FVAR(6)
 Sof(C15A)=Sof(F7A)=Sof(F8A)=Sof(F9A)=Sof(F22A)=Sof(F24A)=Sof(F23A)=FVAR(6)
6.a Ternary CH refined with riding coordinates:
 C39(H39)
6.b Secondary CH2 refined with riding coordinates:
 C44A(H44A,H44B), C44B(H44C,H44D), C45A(H45A,H45B), C45B(H45C,H45D), C70(H70A,
 H70B), C71(H71A,H71B)
6.c Aromatic/amide H refined with riding coordinates:
 C2(H2), C4(H4), C6(H6), C10(H10), C12(H12), C14(H14), C18(H18), C20(H20),
 C22(H22), C26(H26), C28(H28), C30(H30), C34(H34), C35(H35), C37(H37), C38(H38),
  C47(H47), C48(H48), C49(H49), C50(H50), C51(H51), C53(H53), C54(H54),
 C55(H55), C56(H56), C57(H57), C59(H59), C60(H60), C61(H61), C62(H62), C63(H63),
  C65(H65), C66(H66), C67(H67), C68(H68), C69(H69)
6.d Idealised Me refined as rotating group:
 C40(H40A,H40B,H40C), C41(H41A,H41B,H41C), C42(H42A,H42B,H42C)
;

loop_
_space_group_symop_id
_space_group_symop_operation_xyz
1 'x, y, z'
2 '-x+1/2, y+1/2, -z+1/2'
3 '-x, -y, -z'
4 'x-1/2, -y-1/2, z-1/2'

loop_
_atom_site_label
_atom_site_type_symbol
_atom_site_fract_x
_atom_site_fract_y
_atom_site_fract_z
_atom_site_U_iso_or_equiv
_atom_site_adp_type
_atom_site_occupancy
_atom_site_symmetry_multiplicity
_atom_site_calc_flag
_atom_site_disorder_assembly
_atom_site_disorder_group
_atom_site_refinement_flags_posn
_atom_site_refinement_flags_adp
B1 B -0.0720(3) 0.6329(2) 0.13224(10) 0.0171(8) Uani 1 1 d A . . .
C1 C 0.0623(3) 0.61109(17) 0.14327(8) 0.0160(7) Uani 1 1 d A . . .
C2 C 0.1128(3) 0.59804(17) 0.18148(9) 0.0181(7) Uani 1 1 d A . . .
H2 H 0.0669 0.5994 0.2021 0.022 Uiso 1 1 calc A . R .
C3 C 0.2281(3) 0.58321(17) 0.19010(8) 0.0173(7) Uani 1 1 d A . . .
C4 C 0.2984(3) 0.58220(18) 0.16141(9) 0.0205(7) Uani 1 1 d A . . .
H4 H 0.3767 0.5710 0.1673 0.025 Uiso 1 1 calc A . R .
C5 C 0.2514(3) 0.59807(18) 0.12345(9) 0.0207(7) Uani 1 1 d A . . .
C6 C 0.1360(3) 0.61200(17) 0.11489(9) 0.0189(7) Uani 1 1 d A . . .
H6 H 0.1062 0.6225 0.0887 0.023 Uiso 1 1 calc A . R .
C7 C 0.2773(3) 0.57149(17) 0.23178(9) 0.0236(7) Uani 1 1 d A . . .
C8A C 0.3242(9) 0.6061(9) 0.0914(3) 0.0320(10) Uani 0.272(17) 1 d A 1 . .
C8B C 0.3271(4) 0.5961(4) 0.09224(15) 0.0320(10) Uani 0.728(17) 1 d A 2 . .
C9 C -0.1270(3) 0.58844(18) 0.09204(9) 0.0180(7) Uani 1 1 d . . . .
C10 C -0.0818(3) 0.51981(18) 0.07734(9) 0.0215(7) Uani 1 1 d A . . .
H10 H -0.0144 0.4982 0.0908 0.026 Uiso 1 1 calc . . R .
C11 C -0.1313(3) 0.48208(18) 0.04400(9) 0.0246(8) Uani 1 1 d . . . .
C12 C -0.2297(3) 0.51062(19) 0.02359(9) 0.0241(8) Uani 1 1 d A . . .
H12 H -0.2635 0.4849 0.0007 0.029 Uiso 1 1 calc . . R .
C13 C -0.2778(3) 0.57825(19) 0.03763(9) 0.0204(7) Uani 1 1 d . . . .
C14 C -0.2276(3) 0.61556(18) 0.07116(9) 0.0198(7) Uani 1 1 d A . . .
H14 H -0.2629 0.6613 0.0803 0.024 Uiso 1 1 calc . . R .
C15A C -0.0715(13) 0.4134(7) 0.0282(4) 0.0385(12) Uani 0.301(19) 1 d A 1 . .
C15B C -0.0818(7) 0.4065(3) 0.03127(19) 0.0385(12) Uani 0.699(19) 1 d A 2 . .
C16 C -0.3811(3) 0.61404(19) 0.01592(9) 0.0262(8) Uani 1 1 d A . . .
C17 C -0.0737(3) 0.72936(18) 0.12756(9) 0.0171(7) Uani 1 1 d . . . .
C18 C -0.0577(3) 0.77777(19) 0.16090(9) 0.0208(7) Uani 1 1 d A . . .
H18 H -0.0511 0.7533 0.1858 0.025 Uiso 1 1 calc . . R .
C19 C -0.0512(3) 0.85967(19) 0.15887(9) 0.0230(7) Uani 1 1 d . . . .
C20 C -0.0593(3) 0.89761(18) 0.12304(9) 0.0214(7) Uani 1 1 d A . . .
H20 H -0.0563 0.9538 0.1215 0.026 Uiso 1 1 calc . . R .
C21 C -0.0718(3) 0.85156(18) 0.08972(9) 0.0187(7) Uani 1 1 d . . . .
C22 C -0.0795(3) 0.76918(18) 0.09216(9) 0.0176(7) Uani 1 1 d A . . .
H22 H -0.0892 0.7391 0.0688 0.021 Uiso 1 1 calc . . R .
C23 C -0.0288(3) 0.90716(18) 0.19543(10) 0.0365(10) Uani 1 1 d A . . .
C24 C -0.0790(2) 0.88914(16) 0.05032(9) 0.0251(8) Uani 1 1 d A . . .
C25 C -0.1493(3) 0.60409(18) 0.16574(9) 0.0179(7) Uani 1 1 d . . . .
C26 C -0.1338(3) 0.52943(18) 0.18378(9) 0.0191(7) Uani 1 1 d A . . .
H26 H -0.0765 0.4953 0.1765 0.023 Uiso 1 1 calc . . R .
C27 C -0.1994(3) 0.50404(18) 0.21183(9) 0.0208(7) Uani 1 1 d . . . .
C28 C -0.2865(3) 0.55045(19) 0.22258(9) 0.0207(7) Uani 1 1 d A . . .
H28 H -0.3321 0.5325 0.2415 0.025 Uiso 1 1 calc . . R .
C29 C -0.3050(3) 0.62387(18) 0.20483(9) 0.0177(7) Uani 1 1 d . . . .
C30 C -0.2378(3) 0.64912(18) 0.17706(8) 0.0168(7) Uani 1 1 d A . . .
H30 H -0.2529 0.6995 0.1652 0.020 Uiso 1 1 calc . . R .
C31 C -0.3947(3) 0.67794(18) 0.21604(9) 0.0249(8) Uani 1 1 d A . . .
C32 C -0.1750(3) 0.42650(18) 0.23186(9) 0.0288(8) Uani 1 1 d A . . .
C33 C 0.1998(3) 0.84655(18) 0.34922(10) 0.0280(8) Uani 1 1 d B . . .
C34 C 0.1779(3) 0.8325(2) 0.38817(10) 0.0321(9) Uani 1 1 d B . . .
H34 H 0.2348 0.8091 0.4062 0.039 Uiso 1 1 calc . . R .
C35 C 0.0739(4) 0.8526(2) 0.40026(11) 0.0359(9) Uani 1 1 d B . . .
H35 H 0.0612 0.8426 0.4264 0.043 Uiso 1 1 calc . . R .
C36 C -0.0135(4) 0.8880(2) 0.37419(12) 0.0382(10) Uani 1 1 d B . . .
C37 C 0.0086(3) 0.90269(19) 0.33580(11) 0.0343(9) Uani 1 1 d B . . .
H37 H -0.0484 0.9263 0.3179 0.041 Uiso 1 1 calc . . R .
C38 C 0.1130(3) 0.88317(18) 0.32344(10) 0.0294(9) Uani 1 1 d B . . .
H38 H 0.1260 0.8946 0.2975 0.035 Uiso 1 1 calc . . R .
C39 C 0.3126(3) 0.8219(2) 0.33718(12) 0.0373(9) Uani 1 1 d . . . .
H39 H 0.3295 0.7673 0.3476 0.045 Uiso 1 1 calc . . R .
C40 C 0.3142(4) 0.8187(3) 0.29330(13) 0.0519(12) Uani 1 1 d . . . .
H40A H 0.3079 0.8725 0.2826 0.078 Uiso 1 1 calc . . GR .
H40B H 0.2504 0.7866 0.2815 0.078 Uiso 1 1 calc . . GR .
H40C H 0.3853 0.7947 0.2875 0.078 Uiso 1 1 calc . . GR .
C41 C 0.4047(4) 0.8770(2) 0.35637(14) 0.0512(12) Uani 1 1 d . . . .
H41A H 0.4788 0.8584 0.3505 0.077 Uiso 1 1 calc . . GR .
H41B H 0.4030 0.8770 0.3846 0.077 Uiso 1 1 calc . . GR .
H41C H 0.3915 0.9309 0.3463 0.077 Uiso 1 1 calc . . GR .
C42 C -0.1267(4) 0.9073(3) 0.38732(16) 0.0607(13) Uani 1 1 d . . . .
H42A H -0.1858 0.9036 0.3651 0.091 Uiso 1 1 calc . . GR .
H42B H -0.1249 0.9613 0.3979 0.091 Uiso 1 1 calc . . GR .
H42C H -0.1428 0.8696 0.4075 0.091 Uiso 1 1 calc . . GR .
C43A C 0.0172(5) 0.7191(3) 0.29188(14) 0.0236(12) Uani 0.628(5) 1 d B 1 . U
H43A H 0.053(5) 0.740(3) 0.2696(17) 0.028 Uiso 0.628(5) 1 d B 1 R .
C43B C -0.1175(7) 0.7395(5) 0.3186(2) 0.028(2) Uani 0.372(5) 1 d B 2 . U
C44A C -0.1001(9) 0.6902(6) 0.2778(3) 0.0285(19) Uani 0.628(5) 1 d B 1 . U
H44A H -0.0953 0.6495 0.2575 0.034 Uiso 0.628(5) 1 calc B 1 R .
H44B H -0.1450 0.7351 0.2657 0.034 Uiso 0.628(5) 1 calc B 1 R .
C44B C -0.1161(17) 0.6903(11) 0.2826(5) 0.031(3) Uani 0.372(5) 1 d B 2 . U
H44C H -0.1263 0.7257 0.2596 0.038 Uiso 0.372(5) 1 calc B 2 R .
H44D H -0.1810 0.6533 0.2806 0.038 Uiso 0.372(5) 1 calc B 2 R .
C45A C -0.1613(5) 0.6554(4) 0.30971(15) 0.0315(14) Uani 0.628(5) 1 d B 1 . U
H45A H -0.1540 0.5969 0.3091 0.038 Uiso 0.628(5) 1 calc B 1 R .
H45B H -0.2427 0.6684 0.3042 0.038 Uiso 0.628(5) 1 calc B 1 R .
C45B C -0.0090(8) 0.6433(6) 0.2817(3) 0.041(2) Uani 0.372(5) 1 d B 2 . U
H45C H 0.0185 0.6535 0.2563 0.049 Uiso 0.372(5) 1 calc B 2 R .
H45D H -0.0294 0.5864 0.2822 0.049 Uiso 0.372(5) 1 calc B 2 R .
C46 C 0.2034(3) 0.45794(18) 0.36454(9) 0.0197(7) Uani 1 1 d . . . .
C47 C 0.1309(3) 0.44307(19) 0.33071(10) 0.0261(8) Uani 1 1 d . . . .
H47 H 0.0810 0.4834 0.3199 0.031 Uiso 1 1 calc . . R .
C48 C 0.1311(3) 0.3696(2) 0.31269(12) 0.0369(9) Uani 1 1 d . . . .
H48 H 0.0812 0.3597 0.2896 0.044 Uiso 1 1 calc . . R .
C49 C 0.2036(3) 0.3110(2) 0.32819(13) 0.0383(10) Uani 1 1 d . . . .
H49 H 0.2044 0.2609 0.3156 0.046 Uiso 1 1 calc . . R .
C50 C 0.2751(3) 0.3246(2) 0.36199(13) 0.0367(10) Uani 1 1 d . . . .
H50 H 0.3240 0.2837 0.3728 0.044 Uiso 1 1 calc . . R .
C51 C 0.2758(3) 0.3978(2) 0.38020(11) 0.0286(8) Uani 1 1 d . . . .
H51 H 0.3256 0.4071 0.4033 0.034 Uiso 1 1 calc . . R .
C52 C 0.3345(3) 0.60013(18) 0.38456(9) 0.0211(7) Uani 1 1 d . . . .
C53 C 0.3877(3) 0.6479(2) 0.41434(11) 0.0314(9) Uani 1 1 d . . . .
H53 H 0.3539 0.6554 0.4376 0.038 Uiso 1 1 calc . . R .
C54 C 0.4893(3) 0.6842(2) 0.41001(13) 0.0420(11) Uani 1 1 d . . . .
H54 H 0.5259 0.7160 0.4304 0.050 Uiso 1 1 calc . . R .
C55 C 0.5382(3) 0.6743(2) 0.37595(14) 0.0449(11) Uani 1 1 d . . . .
H55 H 0.6084 0.6991 0.3732 0.054 Uiso 1 1 calc . . R .
C56 C 0.4854(3) 0.6289(2) 0.34622(13) 0.0387(10) Uani 1 1 d . . . .
H56 H 0.5185 0.6231 0.3227 0.046 Uiso 1 1 calc . . R .
C57 C 0.3841(3) 0.59155(19) 0.35039(10) 0.0261(8) Uani 1 1 d . . . .
H57 H 0.3481 0.5599 0.3298 0.031 Uiso 1 1 calc . . R .
C58 C -0.0537(3) 0.46987(18) 0.41538(9) 0.0187(7) Uani 1 1 d . . . .
C59 C -0.0173(3) 0.40720(19) 0.43993(9) 0.0252(8) Uani 1 1 d . . . .
H59 H 0.0248 0.4174 0.4645 0.030 Uiso 1 1 calc . . R .
C60 C -0.0428(3) 0.3297(2) 0.42843(10) 0.0327(9) Uani 1 1 d . . . .
H60 H -0.0177 0.2869 0.4452 0.039 Uiso 1 1 calc . . R .
C61 C -0.1042(3) 0.3144(2) 0.39290(10) 0.0295(8) Uani 1 1 d . . . .
H61 H -0.1196 0.2612 0.3849 0.035 Uiso 1 1 calc . . R .
C62 C -0.1433(3) 0.3764(2) 0.36882(10) 0.0301(8) Uani 1 1 d . . . .
H62 H -0.1879 0.3658 0.3447 0.036 Uiso 1 1 calc . . R .
C63 C -0.1179(3) 0.4537(2) 0.37974(10) 0.0252(8) Uani 1 1 d . . . .
H63 H -0.1441 0.4960 0.3629 0.030 Uiso 1 1 calc . . R .
C64 C -0.1115(3) 0.61912(18) 0.45186(9) 0.0185(7) Uani 1 1 d . . . .
C65 C -0.0897(3) 0.69617(19) 0.46547(10) 0.0252(8) Uani 1 1 d . . . .
H65 H -0.0239 0.7232 0.4596 0.030 Uiso 1 1 calc . . R .
C66 C -0.1639(3) 0.7331(2) 0.48751(10) 0.0282(8) Uani 1 1 d . . . .
H66 H -0.1485 0.7854 0.4970 0.034 Uiso 1 1 calc . . R .
C67 C -0.2603(3) 0.6943(2) 0.49583(10) 0.0260(8) Uani 1 1 d . . . .
H67 H -0.3103 0.7194 0.5114 0.031 Uiso 1 1 calc . . R .
C68 C -0.2841(3) 0.61879(19) 0.48146(9) 0.0239(7) Uani 1 1 d . . . .
H68 H -0.3513 0.5926 0.4867 0.029 Uiso 1 1 calc . . R .
C69 C -0.2101(3) 0.58137(19) 0.45951(9) 0.0217(7) Uani 1 1 d . . . .
H69 H -0.2269 0.5296 0.4496 0.026 Uiso 1 1 calc . . R .
C70 C 0.1184(3) 0.56369(19) 0.46135(9) 0.0215(7) Uani 1 1 d . . . .
H70A H 0.1433 0.6172 0.4706 0.026 Uiso 1 1 calc . . R .
H70B H 0.1011 0.5322 0.4840 0.026 Uiso 1 1 calc . . R .
C71 C 0.2114(3) 0.5234(2) 0.44191(9) 0.0244(8) Uani 1 1 d . . . .
H71A H 0.2043 0.4651 0.4440 0.029 Uiso 1 1 calc . . R .
H71B H 0.2863 0.5392 0.4553 0.029 Uiso 1 1 calc . . R .
F1A F 0.4242(11) 0.6395(13) 0.1033(4) 0.048(3) Uani 0.272(17) 1 d A 1 . U
F1B F 0.4364(3) 0.5949(6) 0.10587(12) 0.0544(17) Uani 0.728(17) 1 d A 2 . U
F2A F 0.3468(17) 0.5354(8) 0.0764(6) 0.047(4) Uani 0.272(17) 1 d A 1 . U
F2B F 0.3090(7) 0.5320(3) 0.0694(2) 0.0516(15) Uani 0.728(17) 1 d A 2 . U
F3A F 0.2789(16) 0.6496(11) 0.0611(6) 0.050(4) Uani 0.272(17) 1 d A 1 . U
F3B F 0.3104(7) 0.6581(4) 0.0684(2) 0.0486(15) Uani 0.728(17) 1 d A 2 . U
F4 F 0.37893(16) 0.53645(11) 0.23491(5) 0.0327(5) Uani 1 1 d . . . U
F5 F 0.21127(17) 0.52728(12) 0.25177(6) 0.0387(5) Uani 1 1 d . . . U
F6 F 0.29277(17) 0.64049(11) 0.25091(5) 0.0323(5) Uani 1 1 d . . . U
F7A F -0.1177(15) 0.3455(10) 0.0388(5) 0.054(3) Uani 0.301(19) 1 d A 1 . U
F7B F -0.1049(7) 0.3445(4) 0.0533(3) 0.0568(15) Uani 0.699(19) 1 d A 2 . U
F8A F -0.0759(16) 0.4098(10) -0.0107(3) 0.045(3) Uani 0.301(19) 1 d A 1 . U
F8B F -0.1201(8) 0.3864(4) -0.00538(18) 0.0523(18) Uani 0.699(19) 1 d A 2 . U
F9A F 0.0385(14) 0.4087(19) 0.0420(6) 0.054(4) Uani 0.301(19) 1 d A 1 . U
F9B F 0.0311(7) 0.4101(8) 0.0333(3) 0.0559(17) Uani 0.699(19) 1 d A 2 . U
F10 F -0.45996(18) 0.63177(16) 0.03885(6) 0.0514(7) Uani 1 1 d . . . U
F11 F -0.35900(18) 0.68318(12) -0.00125(6) 0.0414(6) Uani 1 1 d . . . U
F12 F -0.43078(17) 0.56815(12) -0.01265(6) 0.0361(5) Uani 1 1 d . . . U
F13A F -0.1202(7) 0.3765(4) 0.2118(2) 0.062(2) Uani 0.437(4) 1 d A 1 . U
F13B F -0.0733(4) 0.3962(3) 0.22715(17) 0.0539(16) Uani 0.563(4) 1 d A 2 . U
F14A F -0.2691(4) 0.3894(4) 0.2397(2) 0.0437(16) Uani 0.437(4) 1 d A 1 . U
F14B F -0.2492(4) 0.3708(3) 0.21951(17) 0.0608(16) Uani 0.563(4) 1 d A 2 . U
F15A F -0.1149(6) 0.4367(5) 0.26645(18) 0.061(2) Uani 0.437(4) 1 d A 1 . U
F15B F -0.1737(5) 0.4309(4) 0.27051(12) 0.0567(16) Uani 0.563(4) 1 d A 2 . U
F16 F -0.4342(2) 0.65700(14) 0.24894(7) 0.0533(7) Uani 1 1 d . . . U
F17 F -0.48380(17) 0.68229(13) 0.18875(6) 0.0459(6) Uani 1 1 d . . . U
F18 F -0.35827(17) 0.75273(11) 0.22130(7) 0.0405(6) Uani 1 1 d . . . U
F19A F -0.1867(6) 0.8967(13) 0.0339(5) 0.030(2) Uani 0.55(6) 1 d A 1 . U
F19B F -0.1805(10) 0.8818(14) 0.0292(7) 0.032(3) Uani 0.45(6) 1 d A 2 . U
F20A F -0.0278(18) 0.8456(11) 0.0250(4) 0.032(2) Uani 0.55(6) 1 d A 1 . U
F20B F -0.0040(19) 0.8588(13) 0.0287(6) 0.038(3) Uani 0.45(6) 1 d A 2 . U
F21A F -0.0332(19) 0.9616(6) 0.0502(6) 0.042(3) Uani 0.55(6) 1 d A 1 . U
F21B F -0.058(2) 0.9671(5) 0.0531(7) 0.035(3) Uani 0.45(6) 1 d A 2 . U
F22A F -0.0756(16) 0.9796(7) 0.1923(9) 0.045(4) Uani 0.301(19) 1 d A 1 . U
F24A F 0.0807(7) 0.9187(12) 0.2077(6) 0.046(4) Uani 0.301(19) 1 d A 1 . U
F23B F -0.0382(8) 0.8667(5) 0.2282(2) 0.0424(16) Uani 0.699(19) 1 d A 2 . U
Ni2 Ni 0.04655(3) 0.62105(2) 0.373707(11) 0.01656(10) Uani 1 1 d B . . .
P1 P 0.20042(7) 0.55235(5) 0.38973(2) 0.01805(18) Uani 1 1 d . . . .
P2 P -0.00761(7) 0.57143(5) 0.42554(2) 0.01752(18) Uani 1 1 d . . . .
Ru1 Ru 0.04142(3) 0.777705(15) 0.347237(8) 0.02475(8) Uani 1 1 d . . . .
S1 S -0.10756(8) 0.69152(5) 0.36052(3) 0.0302(2) Uani 1 1 d B . . .
S2 S 0.11116(8) 0.65953(5) 0.32001(2) 0.0257(2) Uani 1 1 d B . . .
H43B H -0.187(8) 0.778(6) 0.318(3) 0.031 Uiso 0.372(5) 1 d B 2 R .
F24B F 0.0765(4) 0.9367(6) 0.1993(3) 0.0529(18) Uani 0.699(19) 1 d A 2 . U
F23A F -0.0746(15) 0.8716(13) 0.2243(6) 0.044(4) Uani 0.301(19) 1 d A 1 . U
F22B F -0.0983(8) 0.9694(4) 0.1954(4) 0.0521(19) Uani 0.699(19) 1 d A 2 . U

loop_
_atom_site_aniso_label
_atom_site_aniso_U_11
_atom_site_aniso_U_22
_atom_site_aniso_U_33
_atom_site_aniso_U_23
_atom_site_aniso_U_13
_atom_site_aniso_U_12
B1 0.022(2) 0.0142(17) 0.0142(18) 0.0012(14) -0.0012(15) 0.0017(15)
C1 0.0242(17) 0.0087(14) 0.0146(15) -0.0004(12) 0.0003(13) -0.0013(13)
C2 0.0276(18) 0.0125(15) 0.0147(16) -0.0004(12) 0.0045(13) -0.0015(13)
C3 0.0250(18) 0.0103(14) 0.0156(16) -0.0002(12) -0.0013(13) -0.0019(13)
C4 0.0215(18) 0.0159(16) 0.0235(17) -0.0018(13) -0.0002(14) -0.0015(14)
C5 0.0254(19) 0.0184(16) 0.0183(17) -0.0025(13) 0.0020(14) -0.0006(14)
C6 0.0307(19) 0.0137(15) 0.0114(15) 0.0012(12) -0.0006(13) -0.0003(14)
C7 0.029(2) 0.0213(17) 0.0192(17) 0.0018(14) 0.0000(14) -0.0021(15)
C8A 0.032(2) 0.043(3) 0.0213(19) 0.0015(18) 0.0024(16) 0.0050(19)
C8B 0.032(2) 0.043(3) 0.0213(19) 0.0015(18) 0.0024(16) 0.0050(19)
C9 0.0252(18) 0.0139(15) 0.0149(16) 0.0019(12) 0.0021(13) -0.0019(13)
C10 0.0278(19) 0.0149(16) 0.0202(17) 0.0015(13) -0.0036(14) 0.0025(14)
C11 0.035(2) 0.0147(16) 0.0225(18) -0.0014(13) -0.0015(15) 0.0034(15)
C12 0.034(2) 0.0211(17) 0.0160(16) -0.0022(13) -0.0009(15) -0.0039(15)
C13 0.0232(18) 0.0236(17) 0.0141(16) 0.0025(13) 0.0011(13) -0.0020(14)
C14 0.0260(18) 0.0174(16) 0.0167(16) 0.0019(13) 0.0049(14) 0.0002(14)
C15A 0.051(3) 0.024(2) 0.036(2) -0.0116(19) -0.012(2) 0.009(2)
C15B 0.051(3) 0.024(2) 0.036(2) -0.0116(19) -0.012(2) 0.009(2)
C16 0.0272(19) 0.034(2) 0.0167(17) -0.0020(15) -0.0015(14) 0.0011(16)
C17 0.0145(16) 0.0183(16) 0.0183(16) 0.0011(13) 0.0017(12) 0.0007(13)
C18 0.0269(19) 0.0193(16) 0.0165(16) 0.0028(13) 0.0031(14) -0.0037(14)
C19 0.0264(19) 0.0189(17) 0.0245(18) -0.0044(14) 0.0064(14) -0.0056(14)
C20 0.0221(18) 0.0123(15) 0.0305(19) 0.0007(14) 0.0057(15) -0.0004(13)
C21 0.0150(16) 0.0190(16) 0.0225(17) 0.0067(13) 0.0030(13) 0.0013(13)
C22 0.0181(17) 0.0172(16) 0.0173(16) -0.0003(13) 0.0012(13) 0.0020(13)
C23 0.061(3) 0.0222(19) 0.029(2) -0.0056(16) 0.018(2) -0.0103(19)
C24 0.0256(19) 0.0194(17) 0.0302(19) 0.0089(15) 0.0036(16) 0.0009(15)
C25 0.0216(17) 0.0147(15) 0.0159(16) -0.0017(12) -0.0032(13) -0.0034(13)
C26 0.0223(18) 0.0146(15) 0.0197(17) -0.0005(13) -0.0011(14) 0.0008(13)
C27 0.0211(18) 0.0181(16) 0.0222(17) 0.0036(13) -0.0020(14) -0.0051(14)
C28 0.0203(17) 0.0236(17) 0.0182(16) -0.0006(13) 0.0017(13) -0.0091(14)
C29 0.0179(17) 0.0188(16) 0.0150(16) -0.0033(13) -0.0040(13) -0.0037(13)
C30 0.0212(17) 0.0129(15) 0.0146(15) 0.0014(12) -0.0045(13) -0.0011(13)
C31 0.0247(19) 0.0265(19) 0.0238(18) 0.0007(15) 0.0044(15) -0.0034(15)
C32 0.029(2) 0.0224(18) 0.036(2) 0.0102(16) 0.0043(17) -0.0009(16)
C33 0.038(2) 0.0108(16) 0.032(2) -0.0046(14) -0.0069(16) -0.0100(15)
C34 0.047(2) 0.0208(18) 0.0240(19) -0.0017(14) -0.0122(17) -0.0090(17)
C35 0.060(3) 0.0240(19) 0.0230(19) -0.0071(15) 0.0012(18) -0.0080(19)
C36 0.049(3) 0.0218(19) 0.043(2) -0.0078(17) 0.0022(19) 0.0007(18)
C37 0.046(2) 0.0116(16) 0.042(2) 0.0041(15) -0.0083(19) 0.0012(16)
C38 0.051(2) 0.0105(16) 0.0248(18) 0.0031(14) -0.0040(17) -0.0063(16)
C39 0.046(2) 0.0178(18) 0.048(2) 0.0049(17) 0.0040(19) -0.0036(17)
C40 0.061(3) 0.036(2) 0.060(3) -0.001(2) 0.017(2) -0.005(2)
C41 0.046(3) 0.033(2) 0.072(3) 0.013(2) -0.003(2) -0.010(2)
C42 0.061(3) 0.045(3) 0.079(4) -0.009(3) 0.017(3) 0.013(2)
C43A 0.035(3) 0.022(3) 0.013(2) 0.000(2) 0.000(2) 0.001(2)
C43B 0.031(4) 0.031(4) 0.019(4) -0.002(3) -0.010(3) -0.001(4)
C44A 0.035(4) 0.030(3) 0.020(3) -0.002(3) -0.004(3) -0.002(3)
C44B 0.036(4) 0.032(4) 0.023(4) -0.003(4) -0.009(4) -0.001(4)
C45A 0.031(3) 0.039(3) 0.022(3) 0.001(2) -0.005(2) -0.002(2)
C45B 0.056(5) 0.038(4) 0.022(4) -0.006(4) -0.015(4) 0.011(4)
C46 0.0202(17) 0.0145(16) 0.0255(18) 0.0012(13) 0.0078(14) -0.0039(13)
C47 0.029(2) 0.0157(16) 0.033(2) 0.0015(14) 0.0030(16) 0.0000(15)
C48 0.037(2) 0.025(2) 0.047(2) -0.0115(17) -0.0004(18) -0.0051(17)
C49 0.033(2) 0.0166(18) 0.066(3) -0.0103(18) 0.010(2) -0.0018(16)
C50 0.027(2) 0.0187(18) 0.066(3) 0.0029(18) 0.012(2) 0.0050(16)
C51 0.0193(18) 0.0257(19) 0.040(2) 0.0026(16) 0.0023(16) 0.0021(15)
C52 0.0215(18) 0.0172(16) 0.0239(17) 0.0049(13) -0.0001(14) 0.0019(14)
C53 0.034(2) 0.0244(18) 0.033(2) 0.0010(16) -0.0060(16) -0.0018(16)
C54 0.040(2) 0.026(2) 0.054(3) 0.0015(19) -0.017(2) -0.0101(18)
C55 0.024(2) 0.026(2) 0.084(3) 0.014(2) 0.003(2) -0.0062(17)
C56 0.036(2) 0.0235(19) 0.061(3) 0.0078(19) 0.024(2) 0.0004(17)
C57 0.0271(19) 0.0171(16) 0.035(2) 0.0028(15) 0.0073(16) -0.0008(15)
C58 0.0210(17) 0.0172(16) 0.0190(16) 0.0002(13) 0.0071(13) -0.0027(13)
C59 0.036(2) 0.0225(17) 0.0170(17) 0.0014(14) 0.0015(15) -0.0023(15)
C60 0.050(2) 0.0187(17) 0.028(2) 0.0048(15) 0.0008(18) -0.0030(17)
C61 0.038(2) 0.0178(17) 0.033(2) -0.0055(15) 0.0069(17) -0.0099(16)
C62 0.033(2) 0.031(2) 0.0251(19) -0.0029(16) -0.0020(16) -0.0133(17)
C63 0.0274(19) 0.0227(18) 0.0240(18) 0.0037(14) -0.0027(15) -0.0071(15)
C64 0.0211(17) 0.0195(16) 0.0149(16) 0.0009(13) 0.0021(13) 0.0002(14)
C65 0.0266(19) 0.0220(17) 0.0274(18) -0.0020(14) 0.0050(15) -0.0061(15)
C66 0.035(2) 0.0204(18) 0.0293(19) -0.0070(15) 0.0034(16) -0.0003(16)
C67 0.030(2) 0.0262(18) 0.0229(18) 0.0001(15) 0.0057(15) 0.0060(16)
C68 0.0215(18) 0.0252(18) 0.0255(18) 0.0044(15) 0.0050(14) -0.0024(15)
C69 0.0238(18) 0.0174(16) 0.0229(17) 0.0011(14) -0.0011(14) -0.0011(14)
C70 0.0254(18) 0.0229(17) 0.0153(16) 0.0006(13) -0.0012(14) -0.0034(14)
C71 0.0228(18) 0.0290(19) 0.0213(17) 0.0096(14) 0.0024(14) 0.0022(15)
F1A 0.029(5) 0.087(7) 0.030(5) -0.018(5) 0.011(4) -0.023(5)
F1B 0.0283(19) 0.107(5) 0.0290(18) 0.014(3) 0.0090(14) 0.010(3)
F2A 0.058(8) 0.045(5) 0.041(6) -0.009(4) 0.021(6) 0.008(5)
F2B 0.057(4) 0.072(3) 0.027(3) -0.0150(19) 0.010(2) 0.014(2)
F3A 0.038(7) 0.076(6) 0.038(6) 0.027(5) 0.011(5) -0.005(5)
F3B 0.042(4) 0.065(3) 0.043(3) 0.023(2) 0.021(2) 0.008(3)
F4 0.0367(12) 0.0346(11) 0.0239(10) 0.0019(9) -0.0079(9) 0.0113(10)
F5 0.0459(13) 0.0460(13) 0.0220(10) 0.0161(9) -0.0046(10) -0.0149(11)
F6 0.0465(13) 0.0293(11) 0.0195(10) -0.0070(8) -0.0021(9) 0.0002(10)
F7A 0.072(5) 0.029(4) 0.058(6) -0.008(5) -0.008(5) 0.007(4)
F7B 0.091(3) 0.0166(18) 0.055(4) -0.001(2) -0.021(3) 0.0124(19)
F8A 0.063(6) 0.038(6) 0.032(4) -0.020(4) -0.002(4) 0.014(5)
F8B 0.072(4) 0.038(3) 0.041(2) -0.024(2) -0.020(3) 0.018(3)
F9A 0.052(6) 0.051(5) 0.052(7) -0.035(5) -0.014(4) 0.029(5)
F9B 0.051(3) 0.052(3) 0.063(4) -0.036(3) -0.001(2) 0.018(3)
F10 0.0357(13) 0.0908(19) 0.0280(12) 0.0003(12) 0.0051(10) 0.0226(13)
F11 0.0455(14) 0.0301(12) 0.0436(13) 0.0103(10) -0.0152(11) 0.0030(10)
F12 0.0366(12) 0.0377(12) 0.0300(11) -0.0046(9) -0.0126(9) -0.0024(10)
F13A 0.087(5) 0.028(3) 0.077(4) 0.025(3) 0.040(4) 0.024(4)
F13B 0.043(3) 0.041(3) 0.081(4) 0.043(3) 0.021(3) 0.018(2)
F14A 0.041(3) 0.026(3) 0.067(4) 0.022(3) 0.019(3) -0.003(2)
F14B 0.065(3) 0.025(3) 0.086(4) 0.025(3) -0.016(3) -0.013(2)
F15A 0.065(4) 0.047(3) 0.063(4) 0.026(3) -0.030(3) -0.008(4)
F15B 0.086(4) 0.051(3) 0.036(2) 0.024(2) 0.016(3) 0.023(3)
F16 0.0582(16) 0.0559(15) 0.0528(15) 0.0162(12) 0.0352(13) 0.0189(13)
F17 0.0284(12) 0.0477(14) 0.0568(15) -0.0144(12) -0.0149(11) 0.0127(10)
F18 0.0319(12) 0.0273(11) 0.0638(15) -0.0198(10) 0.0118(11) -0.0029(9)
F19A 0.034(3) 0.031(5) 0.024(4) 0.003(3) -0.004(2) 0.014(2)
F19B 0.034(4) 0.035(6) 0.026(5) 0.004(4) -0.003(3) 0.000(3)
F20A 0.038(4) 0.036(4) 0.025(3) 0.013(2) 0.017(3) 0.008(4)
F20B 0.038(5) 0.042(5) 0.039(5) 0.018(3) 0.019(4) 0.005(4)
F21A 0.056(6) 0.030(3) 0.038(4) 0.017(3) -0.001(4) -0.015(3)
F21B 0.043(6) 0.022(3) 0.039(4) 0.015(3) 0.004(4) -0.003(3)
F22A 0.077(6) 0.022(5) 0.041(6) -0.008(4) 0.032(5) -0.004(5)
F24A 0.053(5) 0.046(7) 0.038(7) -0.018(5) 0.004(4) -0.013(4)
F23B 0.075(4) 0.035(2) 0.017(2) -0.0042(17) 0.003(3) -0.018(3)
Ni2 0.0214(2) 0.0134(2) 0.0146(2) 0.00211(16) 0.00079(16) 0.00073(17)
P1 0.0215(4) 0.0161(4) 0.0165(4) 0.0030(3) 0.0021(3) 0.0000(3)
P2 0.0203(4) 0.0158(4) 0.0166(4) 0.0000(3) 0.0027(3) -0.0017(3)
Ru1 0.03572(17) 0.01382(13) 0.02176(15) 0.00286(11) -0.00858(12) -0.00149(12)
S1 0.0286(5) 0.0240(4) 0.0353(5) -0.0013(4) -0.0079(4) 0.0064(4)
S2 0.0356(5) 0.0220(4) 0.0186(4) 0.0067(3) -0.0001(4) -0.0056(4)
F24B 0.078(3) 0.048(4) 0.034(3) -0.015(2) 0.010(2) -0.038(2)
F23A 0.074(7) 0.034(5) 0.026(5) -0.009(4) 0.011(6) -0.021(6)
F22B 0.092(4) 0.027(2) 0.043(3) -0.009(2) 0.035(3) 0.002(3)

loop_
_atom_type_symbol
_atom_type_description
_atom_type_scat_dispersion_real
_atom_type_scat_dispersion_imag
_atom_type_scat_source
C C 0.0033 0.0016 'International Tables Vol C Tables 4.2.6.8 and 6.1.1.4'
H H 0.0000 0.0000 'International Tables Vol C Tables 4.2.6.8 and 6.1.1.4'
B B 0.0013 0.0007 'International Tables Vol C Tables 4.2.6.8 and 6.1.1.4'
F F 0.0171 0.0103 'International Tables Vol C Tables 4.2.6.8 and 6.1.1.4'
Ni Ni 0.3393 1.1124 'International Tables Vol C Tables 4.2.6.8 and 6.1.1.4'
P P 0.1023 0.0942 'International Tables Vol C Tables 4.2.6.8 and 6.1.1.4'
S S 0.1246 0.1234 'International Tables Vol C Tables 4.2.6.8 and 6.1.1.4'
Ru Ru -1.2594 0.8363 'International Tables Vol C Tables 4.2.6.8 and 6.1.1.4'

loop_
_geom_angle_atom_site_label_1
_geom_angle_atom_site_label_2
_geom_angle_atom_site_label_3
_geom_angle
C1 B1 C9 111.8(3)
C17 B1 C1 104.3(2)
C17 B1 C9 111.7(2)
C17 B1 C25 111.3(3)
C25 B1 C1 112.6(2)
C25 B1 C9 105.3(2)
C2 C1 B1 123.3(3)
C6 C1 B1 120.8(3)
C6 C1 C2 115.6(3)
C3 C2 C1 122.0(3)
C2 C3 C7 119.3(3)
C4 C3 C2 121.2(3)
C4 C3 C7 119.4(3)
C3 C4 C5 118.0(3)
C4 C5 C6 120.5(3)
C4 C5 C8A 121.1(6)
C6 C5 C8A 118.3(6)
C5 C6 C1 122.6(3)
F4 C7 C3 112.3(3)
F4 C7 F6 105.9(2)
F5 C7 C3 112.6(3)
F5 C7 F4 107.1(2)
F5 C7 F6 106.4(2)
F6 C7 C3 112.0(2)
F1A C8A C5 112.6(10)
F1A C8A F2A 106.3(7)
F1A C8A F3A 105.8(7)
F2A C8A C5 111.6(13)
F3A C8A C5 114.6(15)
F3A C8A F2A 105.4(7)
F1B C8B F2B 106.0(4)
F1B C8B F3B 107.4(4)
F3B C8B F2B 105.4(4)
C10 C9 B1 123.6(3)
C10 C9 C14 115.2(3)
C14 C9 B1 121.1(3)
C11 C10 C9 122.7(3)
C10 C11 C15A 119.1(6)
C10 C11 C15B 119.6(4)
C12 C11 C10 121.0(3)
C12 C11 C15A 119.6(6)
C12 C11 C15B 119.2(4)
C11 C12 C13 117.9(3)
C12 C13 C14 120.6(3)
C12 C13 C16 120.4(3)
C14 C13 C16 118.9(3)
C13 C14 C9 122.6(3)
F7A C15A C11 109.3(13)
F8A C15A C11 116.0(11)
F8A C15A F7A 105.6(7)
F8A C15A F9A 105.8(7)
F9A C15A C11 113.8(19)
F9A C15A F7A 105.5(7)
F7B C15B C11 112.4(6)
F8B C15B C11 113.2(5)
F8B C15B F7B 105.8(4)
F9B C15B C11 112.0(9)
F9B C15B F7B 106.2(4)
F9B C15B F8B 106.7(5)
F10 C16 C13 112.8(3)
F10 C16 F11 104.9(3)
F10 C16 F12 106.9(3)
F11 C16 C13 112.2(3)
F12 C16 C13 113.8(3)
F12 C16 F11 105.5(2)
C18 C17 B1 119.8(3)
C22 C17 B1 124.5(3)
C22 C17 C18 115.4(3)
C19 C18 C17 122.6(3)
C18 C19 C20 120.4(3)
C18 C19 C23 119.8(3)
C20 C19 C23 119.7(3)
C21 C20 C19 118.4(3)
C20 C21 C22 120.6(3)
C20 C21 C24 120.7(3)
C22 C21 C24 118.7(3)
C17 C22 C21 122.5(3)
F22A C23 C19 112.9(13)
F24A C23 C19 114.5(10)
F24A C23 F22A 105.9(7)
F24A C23 F23A 107.3(9)
F23B C23 C19 114.8(5)
F23B C23 F24B 106.0(4)
F24B C23 C19 110.7(5)
F23A C23 C19 110.2(11)
F22B C23 C19 111.9(6)
F22B C23 F23B 106.6(5)
F22B C23 F24B 106.2(4)
F19A C24 C21 111.9(8)
F19A C24 F20A 105.1(5)
F19B C24 C21 114.0(10)
F20A C24 C21 112.5(7)
F20B C24 C21 112.4(10)
F20B C24 F19B 106.2(6)
F20B C24 F21B 106.4(6)
F21A C24 C21 114.3(9)
F21A C24 F19A 106.3(6)
F21A C24 F20A 106.2(6)
F21B C24 C21 111.2(11)
F21B C24 F19B 106.2(6)
C26 C25 B1 121.6(3)
C30 C25 B1 123.1(3)
C30 C25 C26 115.2(3)
C27 C26 C25 122.2(3)
C26 C27 C32 120.1(3)
C28 C27 C26 121.2(3)
C28 C27 C32 118.7(3)
C27 C28 C29 118.0(3)
C28 C29 C30 120.3(3)
C28 C29 C31 120.7(3)
C30 C29 C31 118.9(3)
C29 C30 C25 123.1(3)
F16 C31 C29 113.5(3)
F16 C31 F17 106.7(3)
F16 C31 F18 106.0(3)
F17 C31 C29 112.5(3)
F17 C31 F18 105.1(2)
F18 C31 C29 112.4(3)
F13A C32 C27 113.5(4)
F13A C32 F14A 106.8(4)
F13A C32 F15A 108.1(5)
F13B C32 C27 113.9(3)
F14A C32 C27 112.5(4)
F14B C32 C27 112.7(3)
F14B C32 F13B 105.5(4)
F14B C32 F15B 106.8(4)
F15A C32 C27 111.0(4)
F15A C32 F14A 104.5(4)
F15B C32 C27 113.2(4)
F15B C32 F13B 103.9(4)
C34 C33 C39 119.1(3)
C34 C33 Ru1 71.9(2)
C38 C33 C34 117.6(3)
C38 C33 C39 123.3(3)
C38 C33 Ru1 69.9(2)
C39 C33 Ru1 129.1(2)
C33 C34 Ru1 70.68(19)
C35 C34 C33 120.9(3)
C35 C34 Ru1 71.7(2)
C34 C35 C36 121.3(4)
C34 C35 Ru1 71.7(2)
C36 C35 Ru1 71.0(2)
C35 C36 C42 120.7(4)
C35 C36 Ru1 71.6(2)
C37 C36 C35 117.8(4)
C37 C36 C42 121.5(4)
C37 C36 Ru1 69.6(2)
C42 C36 Ru1 128.9(3)
C36 C37 Ru1 73.0(2)
C38 C37 C36 121.4(3)
C38 C37 Ru1 71.40(19)
C33 C38 Ru1 72.31(19)
C37 C38 C33 121.0(3)
C37 C38 Ru1 71.0(2)
C33 C39 C40 113.8(3)
C33 C39 C41 109.2(3)
C40 C39 C41 111.2(4)
C44A C43A Ru1 117.2(5)
C44A C43A S2 120.7(5)
S2 C43A Ru1 75.79(18)
C44B C43B Ru1 117.2(10)
C44B C43B S1 116.9(10)
S1 C43B Ru1 76.9(3)
C43A C44A C45A 113.6(6)
C43B C44B C45B 113.8(10)
C44A C45A S1 114.4(5)
C44B C45B S2 119.4(7)
C47 C46 C51 119.1(3)
C47 C46 P1 121.0(2)
C51 C46 P1 119.8(3)
C48 C47 C46 120.3(3)
C49 C48 C47 120.0(4)
C48 C49 C50 120.2(3)
C49 C50 C51 120.3(3)
C50 C51 C46 120.0(3)
C53 C52 P1 120.5(3)
C57 C52 C53 119.1(3)
C57 C52 P1 120.4(2)
C54 C53 C52 120.0(4)
C53 C54 C55 120.2(4)
C56 C55 C54 120.2(4)
C55 C56 C57 120.1(4)
C56 C57 C52 120.4(3)
C59 C58 C63 119.1(3)
C59 C58 P2 122.1(2)
C63 C58 P2 118.4(2)
C60 C59 C58 119.9(3)
C61 C60 C59 120.4(3)
C60 C61 C62 120.1(3)
C63 C62 C61 120.1(3)
C62 C63 C58 120.4(3)
C65 C64 P2 118.2(2)
C69 C64 C65 119.3(3)
C69 C64 P2 122.5(2)
C66 C65 C64 120.0(3)
C67 C66 C65 120.2(3)
C66 C67 C68 120.0(3)
C67 C68 C69 120.1(3)
C68 C69 C64 120.3(3)
C71 C70 P2 108.2(2)
C70 C71 P1 110.0(2)
P1 Ni2 Ru1 124.72(3)
P1 Ni2 S1 177.30(4)
P1 Ni2 S2 90.15(4)
P2 Ni2 P1 84.76(3)
P2 Ni2 Ru1 130.18(3)
P2 Ni2 S1 93.25(4)
P2 Ni2 S2 173.82(4)
S1 Ni2 Ru1 55.50(3)
S1 Ni2 S2 91.94(4)
S2 Ni2 Ru1 55.85(2)
C46 P1 C71 103.46(15)
C46 P1 Ni2 114.04(11)
C52 P1 C46 105.84(15)
C52 P1 C71 104.62(15)
C52 P1 Ni2 117.44(10)
C71 P1 Ni2 110.15(11)
C58 P2 C70 105.49(15)
C58 P2 Ni2 108.60(10)
C64 P2 C58 107.84(15)
C64 P2 C70 104.17(15)
C64 P2 Ni2 122.66(10)
C70 P2 Ni2 106.79(11)
C33 Ru1 C34 37.47(13)
C33 Ru1 C35 67.24(14)
C33 Ru1 C36 80.80(14)
C33 Ru1 Ni2 120.13(9)
C33 Ru1 S1 165.54(9)
C33 Ru1 S2 96.55(9)
C34 Ru1 Ni2 101.44(9)
C34 Ru1 S1 129.40(10)
C34 Ru1 S2 109.56(10)
C35 Ru1 C34 36.60(14)
C35 Ru1 Ni2 105.77(10)
C35 Ru1 S1 104.28(11)
C35 Ru1 S2 139.79(11)
C36 Ru1 C34 67.24(15)
C36 Ru1 C35 37.41(14)
C36 Ru1 Ni2 130.66(11)
C36 Ru1 S1 99.57(11)
C36 Ru1 S2 176.80(11)
C37 Ru1 C33 68.27(14)
C37 Ru1 C34 79.32(14)
C37 Ru1 C35 66.95(14)
C37 Ru1 C36 37.42(14)
C37 Ru1 C38 37.63(14)
C37 Ru1 Ni2 166.85(11)
C37 Ru1 S1 120.37(11)
C37 Ru1 S2 143.04(11)
C38 Ru1 C33 37.84(13)
C38 Ru1 C34 67.19(13)
C38 Ru1 C35 79.12(14)
C38 Ru1 C36 67.82(15)
C38 Ru1 Ni2 154.48(10)
C38 Ru1 S1 155.08(10)
C38 Ru1 S2 111.12(10)
C43A Ru1 C33 106.98(18)
C43A Ru1 C34 140.33(19)
C43A Ru1 C35 172.23(18)
C43A Ru1 C36 138.49(17)
C43A Ru1 C37 106.42(17)
C43A Ru1 C38 93.15(17)
C43A Ru1 Ni2 81.52(14)
C43A Ru1 S1 82.44(16)
C43A Ru1 S2 43.99(13)
C43B Ru1 C33 151.8(2)
C43B Ru1 C34 164.4(3)
C43B Ru1 C35 127.8(3)
C43B Ru1 C36 99.2(3)
C43B Ru1 C37 94.5(3)
C43B Ru1 C38 116.0(2)
C43B Ru1 C43A 55.1(3)
C43B Ru1 Ni2 81.4(2)
C43B Ru1 S1 42.6(2)
C43B Ru1 S2 84.0(3)
S1 Ru1 Ni2 49.23(2)
S1 Ru1 S2 82.54(3)
S2 Ru1 Ni2 49.29(2)
C43B S1 Ni2 114.7(3)
C43B S1 Ru1 60.5(3)
C45A S1 Ni2 101.49(19)
C45A S1 Ru1 101.11(18)
Ni2 S1 Ru1 75.27(3)
C43A S2 Ni2 112.49(19)
C43A S2 Ru1 60.22(16)
C45B S2 Ni2 104.1(4)
C45B S2 Ru1 97.5(3)
Ni2 S2 Ru1 74.86(3)

loop_
_geom_bond_atom_site_label_1
_geom_bond_atom_site_label_2
_geom_bond_distance
B1 C1 1.640(5)
B1 C9 1.645(4)
B1 C17 1.635(4)
B1 C25 1.639(5)
C1 C2 1.403(4)
C1 C6 1.394(4)
C2 C3 1.392(4)
C3 C4 1.374(4)
C3 C7 1.503(4)
C4 C5 1.390(4)
C5 C6 1.391(5)
C5 C8A 1.495(7)
C7 F4 1.339(3)
C7 F5 1.336(3)
C7 F6 1.340(3)
C8A F1A 1.336(7)
C8A F2A 1.341(7)
C8A F3A 1.338(7)
C8B F1B 1.330(5)
C8B F2B 1.343(5)
C8B F3B 1.331(5)
C9 C10 1.398(4)
C9 C14 1.399(4)
C10 C11 1.385(4)
C11 C12 1.380(5)
C11 C15A 1.497(7)
C11 C15B 1.493(5)
C12 C13 1.390(5)
C13 C14 1.390(4)
C13 C16 1.490(4)
C15A F7A 1.342(7)
C15A F8A 1.341(7)
C15A F9A 1.341(7)
C15B F7B 1.342(5)
C15B F8B 1.339(5)
C15B F9B 1.339(5)
C16 F10 1.335(3)
C16 F11 1.349(3)
C16 F12 1.336(3)
C17 C18 1.408(4)
C17 C22 1.392(4)
C18 C19 1.385(4)
C19 C20 1.388(4)
C19 C23 1.494(4)
C20 C21 1.384(4)
C21 C22 1.395(4)
C21 C24 1.497(4)
C23 F22A 1.341(7)
C23 F24A 1.336(7)
C23 F23B 1.340(5)
C23 F24B 1.341(5)
C23 F23A 1.337(14)
C23 F22B 1.336(5)
C24 F19A 1.344(6)
C24 F19B 1.341(6)
C24 F20A 1.344(6)
C24 F20B 1.336(6)
C24 F21A 1.338(6)
C24 F21B 1.340(6)
C25 C26 1.407(4)
C25 C30 1.393(4)
C26 C27 1.386(4)
C27 C28 1.385(5)
C27 C32 1.492(4)
C28 C29 1.388(4)
C29 C30 1.390(4)
C29 C31 1.491(4)
C31 F16 1.331(3)
C31 F17 1.335(3)
C31 F18 1.339(3)
C32 F13A 1.313(5)
C32 F13B 1.343(5)
C32 F14A 1.340(5)
C32 F14B 1.325(4)
C32 F15A 1.330(5)
C32 F15B 1.338(5)
C33 C34 1.424(5)
C33 C38 1.422(5)
C33 C39 1.512(5)
C33 Ru1 2.209(3)
C34 C35 1.397(6)
C34 Ru1 2.224(3)
C35 C36 1.424(5)
C35 Ru1 2.223(3)
C36 C37 1.408(5)
C36 C42 1.509(6)
C36 Ru1 2.215(4)
C37 C38 1.402(5)
C37 Ru1 2.171(3)
C38 Ru1 2.176(3)
C39 C40 1.523(6)
C39 C41 1.527(5)
C43A C44A 1.504(11)
C43A Ru1 2.145(5)
C43A S2 1.716(5)
C43B C44B 1.497(12)
C43B Ru1 2.128(7)
C43B S1 1.654(7)
C44A C45A 1.513(14)
C44B C45B 1.505(16)
C45A S1 1.898(5)
C45B S2 1.851(7)
C46 C47 1.391(5)
C46 C51 1.398(5)
C46 P1 1.817(3)
C47 C48 1.387(5)
C48 C49 1.378(5)
C49 C50 1.381(6)
C50 C51 1.384(5)
C52 C53 1.398(5)
C52 C57 1.392(5)
C52 P1 1.817(3)
C53 C54 1.381(5)
C54 C55 1.387(6)
C55 C56 1.373(6)
C56 C57 1.384(5)
C58 C59 1.392(4)
C58 C63 1.397(4)
C58 P2 1.820(3)
C59 C60 1.389(5)
C60 C61 1.377(5)
C61 C62 1.382(5)
C62 C63 1.380(5)
C64 C65 1.395(4)
C64 C69 1.389(4)
C64 P2 1.811(3)
C65 C66 1.383(5)
C66 C67 1.383(5)
C67 C68 1.383(5)
C68 C69 1.383(5)
C70 C71 1.524(5)
C70 P2 1.832(3)
C71 P1 1.860(3)
Ni2 P1 2.1821(9)
Ni2 P2 2.1483(9)
Ni2 Ru1 2.7940(5)
Ni2 S1 2.1879(10)
Ni2 S2 2.1941(9)
Ru1 S1 2.3809(10)
Ru1 S2 2.3953(9)
